data_7123428
loop_
_publ_author_name
'Ambhore, Madan'
'Basavarajappa, Ashokkumar'
'Anand, Venkataramanarao Govindan'

_publ_section_title
;
 Wide-Range Redox States of Core-Modified Expanded Porphyrinoids
;
_journal_name_full 'Chemical Communications'
_journal_paper_doi 10.1039/C9CC02326G
_journal_year 2019
_chemical_formula_moiety 'C66 H22 F20 N2 S4'
_chemical_formula_sum 'C66 H22 F20 N2 S4'
_chemical_formula_weight 1351.10
_space_group_crystal_system triclinic
_space_group_IT_number 2
_space_group_name_Hall '-P 1'
_space_group_name_H-M_alt 'P -1'
_symmetry_space_group_name_Hall '-P 1'
_symmetry_space_group_name_H-M 'P -1'
_atom_sites_solution_hydrogens geom
_audit_creation_method SHELXL-2017/1
_audit_update_record
;
2019-02-16 deposited with the CCDC.    2019-05-13 downloaded from the CCDC.
;
_cell_angle_alpha 77.166(5)
_cell_angle_beta 89.244(6)
_cell_angle_gamma 77.342(6)
_cell_formula_units_Z 1
_cell_length_a 6.2671(13)
_cell_length_b 12.536(3)
_cell_length_c 18.175(4)
_cell_measurement_reflns_used 3929
_cell_measurement_temperature 100(2)
_cell_measurement_theta_max 24.01
_cell_measurement_theta_min 2.26
_cell_volume 1357.5(5)
_computing_cell_refinement 'Bruker SAINT'
_computing_data_collection 'Bruker APEX2'
_computing_data_reduction 'Bruker SAINT'
_computing_molecular_graphics 'Bruker SHELXTL'
_computing_publication_material 'Bruker SHELXTL'
_computing_structure_refinement 'SHELXL-2017/1 (Sheldrick, 2017)'
_computing_structure_solution 'SHELXT 2014/5 (Sheldrick, 2014)'
_diffrn_ambient_temperature 100(2)
_diffrn_measured_fraction_theta_full 1.000
_diffrn_measured_fraction_theta_max 0.990
_diffrn_measurement_device_type 'Bruker APEX-II CCD'
_diffrn_measurement_method '\f and \w scans'
_diffrn_radiation_type MoK\a
_diffrn_radiation_wavelength 0.71073
_diffrn_reflns_av_R_equivalents 0.0644
_diffrn_reflns_av_unetI/netI 0.0665
_diffrn_reflns_Laue_measured_fraction_full 1.000
_diffrn_reflns_Laue_measured_fraction_max 0.990
_diffrn_reflns_limit_h_max 8
_diffrn_reflns_limit_h_min -8
_diffrn_reflns_limit_k_max 16
_diffrn_reflns_limit_k_min -16
_diffrn_reflns_limit_l_max 24
_diffrn_reflns_limit_l_min -24
_diffrn_reflns_number 26750
_diffrn_reflns_point_group_measured_fraction_full 1.000
_diffrn_reflns_point_group_measured_fraction_max 0.990
_diffrn_reflns_theta_full 25.242
_diffrn_reflns_theta_max 28.314
_diffrn_reflns_theta_min 1.150
_exptl_absorpt_coefficient_mu 0.292
_exptl_crystal_colour orange
_exptl_crystal_density_diffrn 1.653
_exptl_crystal_description cube
_exptl_crystal_F_000 676.0
_refine_diff_density_max 0.614
_refine_diff_density_min -0.463
_refine_diff_density_rms 0.082
_refine_ls_extinction_method none
_refine_ls_goodness_of_fit_ref 0.889
_refine_ls_hydrogen_treatment constr
_refine_ls_matrix_type full
_refine_ls_number_parameters 415
_refine_ls_number_reflns 6715
_refine_ls_number_restraints 0
_refine_ls_restrained_S_all 0.889
_refine_ls_R_factor_all 0.0895
_refine_ls_R_factor_gt 0.0507
_refine_ls_shift/su_max 0.000
_refine_ls_shift/su_mean 0.000
_refine_ls_structure_factor_coef Fsqd
_refine_ls_weighting_details 'w=1/[\s^2^(Fo^2^)+(0.1000P)^2^+0.6081P] where P=(Fo^2^+2Fc^2^)/3'
_refine_ls_weighting_scheme calc
_refine_ls_wR_factor_gt 0.1305
_refine_ls_wR_factor_ref 0.1584
_reflns_Friedel_coverage 0.000
_reflns_number_gt 4455
_reflns_number_total 6779
_reflns_threshold_expression 'I > 2\s(I)'
_cod_data_source_file c9cc02326g2.cif
_cod_data_source_block 4b
_cod_database_code 7123428
_shelx_shelxl_version_number 2017/1
_shelx_space_group_comment
;
The symmetry employed for this shelxl refinement is uniquely defined
by the following loop, which should always be used as a source of
symmetry information in preference to the above space-group names.
They are only intended as comments.
;

loop_
_space_group_symop_operation_xyz
'x, y, z'
'-x, -y, -z'

loop_
_atom_site_label
_atom_site_type_symbol
_atom_site_fract_x
_atom_site_fract_y
_atom_site_fract_z
_atom_site_U_iso_or_equiv
_atom_site_adp_type
_atom_site_occupancy
_atom_site_site_symmetry_order
_atom_site_calc_flag
_atom_site_refinement_flags_posn
_atom_site_refinement_flags_adp
S1 S -0.28676(11) 0.65447(5) 0.32448(4) 0.02275(17) Uani 1 1 d . .
S2 S 0.60830(11) 0.29094(5) 0.43102(4) 0.02199(17) Uani 1 1 d . .
F21 F 0.3476(3) 0.17606(14) 0.31390(9) 0.0315(4) Uani 1 1 d . .
F22 F 0.6247(3) 0.01189(13) 0.26557(10) 0.0367(4) Uani 1 1 d . .
F25 F 0.8031(3) 0.42386(14) 0.21974(10) 0.0344(4) Uani 1 1 d . .
F30 F -0.1208(3) 0.91277(15) 0.11648(10) 0.0365(4) Uani 1 1 d . .
F29 F -0.2268(3) 1.03018(14) -0.02645(11) 0.0401(5) Uani 1 1 d . .
F23 F 1.0782(3) 0.25914(16) 0.17072(11) 0.0401(5) Uani 1 1 d . .
F24 F 0.9942(3) 0.05235(15) 0.19528(11) 0.0426(5) Uani 1 1 d . .
F28 F -0.4150(3) 0.94052(16) -0.12393(9) 0.0422(5) Uani 1 1 d . .
F26 F -0.3738(3) 0.61182(15) 0.06154(11) 0.0425(5) Uani 1 1 d . .
F27 F -0.4916(3) 0.73259(17) -0.07938(11) 0.0472(5) Uani 1 1 d . .
N1 N 0.1037(4) 0.55863(18) 0.25352(12) 0.0217(5) Uani 1 1 d . .
C4 C 0.6203(4) 0.2665(2) 0.58332(14) 0.0196(5) Uani 1 1 d . .
C16 C 0.5682(4) 0.3057(2) 0.26880(14) 0.0209(5) Uani 1 1 d . .
C22 C 0.2784(4) 0.4764(2) 0.24018(14) 0.0221(5) Uani 1 1 d . .
C5 C 0.8222(4) 0.1794(2) 0.57838(14) 0.0206(5) Uani 1 1 d . .
C17 C 0.7560(4) 0.3232(2) 0.23214(15) 0.0237(6) Uani 1 1 d . .
C21 C 0.5277(4) 0.1985(2) 0.27898(15) 0.0231(6) Uani 1 1 d . .
C12 C 0.5117(4) 0.3309(2) 0.51262(14) 0.0196(5) Uani 1 1 d . .
C25 C 0.0188(4) 0.6131(2) 0.18578(15) 0.0226(6) Uani 1 1 d . .
C13 C 0.2720(4) 0.4542(2) 0.41761(14) 0.0218(5) Uani 1 1 d . .
H13 H 0.155133 0.513075 0.397557 0.026 Uiso 1 1 calc R U
C15 C 0.4094(4) 0.3964(2) 0.29456(15) 0.0210(5) Uani 1 1 d . .
C11 C 0.3316(4) 0.4203(2) 0.49476(14) 0.0210(5) Uani 1 1 d . .
H11 H 0.256908 0.454664 0.530867 0.025 Uiso 1 1 calc R U
C28 C -0.2447(4) 0.7583(2) 0.09396(15) 0.0231(6) Uani 1 1 d . .
C14 C 0.4056(4) 0.3908(2) 0.37444(14) 0.0208(5) Uani 1 1 d . .
C7 C 1.0085(5) -0.0148(2) 0.59788(15) 0.0254(6) Uani 1 1 d . .
H7 H 1.007279 -0.090358 0.614523 0.031 Uiso 1 1 calc R U
C26 C -0.1853(4) 0.6949(2) 0.17340(14) 0.0229(6) Uani 1 1 d . .
C6 C 0.8225(4) 0.0663(2) 0.60362(15) 0.0232(6) Uani 1 1 d . .
H6 H 0.697812 0.044923 0.624404 0.028 Uiso 1 1 calc R U
C27 C -0.3308(4) 0.7154(2) 0.22792(14) 0.0217(5) Uani 1 1 d . .
C8 C 1.1945(5) 0.0158(2) 0.56777(15) 0.0260(6) Uani 1 1 d . .
H8 H 1.318933 -0.038884 0.564501 0.031 Uiso 1 1 calc R U
C10 C 1.0112(4) 0.2094(2) 0.54738(15) 0.0248(6) Uani 1 1 d . .
H10 H 1.013113 0.284765 0.529888 0.030 Uiso 1 1 calc R U
C3 C 0.5440(4) 0.2705(2) 0.65433(14) 0.0217(5) Uani 1 1 d . .
C1 C 0.5459(4) 0.2128(2) 0.78561(15) 0.0251(6) Uani 1 1 d . .
H1 H 0.601239 0.173877 0.833637 0.030 Uiso 1 1 calc R U
C2 C 0.6603(4) 0.2066(2) 0.72308(15) 0.0243(6) Uani 1 1 d . .
H2 H 0.802754 0.164488 0.724260 0.029 Uiso 1 1 calc R U
C29 C -0.2073(4) 0.8649(2) 0.06865(15) 0.0252(6) Uani 1 1 d . .
C18 C 0.8986(4) 0.2395(2) 0.20679(16) 0.0270(6) Uani 1 1 d . .
C19 C 0.8537(5) 0.1341(2) 0.21870(15) 0.0281(6) Uani 1 1 d . .
C20 C 0.6685(5) 0.1137(2) 0.25411(15) 0.0267(6) Uani 1 1 d . .
C31 C -0.3546(5) 0.8803(2) -0.05391(15) 0.0298(7) Uani 1 1 d . .
C23 C 0.2999(5) 0.4855(2) 0.15907(15) 0.0271(6) Uani 1 1 d . .
H23 H 0.402534 0.439805 0.135531 0.032 Uiso 1 1 calc R U
C9 C 1.1961(5) 0.1277(3) 0.54247(16) 0.0283(6) Uani 1 1 d . .
H9 H 1.321810 0.148401 0.522026 0.034 Uiso 1 1 calc R U
C33 C -0.3373(5) 0.7154(2) 0.04203(16) 0.0275(6) Uani 1 1 d . .
C44 C -0.2598(5) 0.9260(2) -0.00454(16) 0.0282(6) Uani 1 1 d . .
C24 C 0.1420(5) 0.5728(2) 0.12531(16) 0.0284(6) Uani 1 1 d . .
H24 H 0.116522 0.601660 0.073680 0.034 Uiso 1 1 calc R U
C32 C -0.3956(5) 0.7755(3) -0.03114(16) 0.0308(7) Uani 1 1 d . .

loop_
_atom_site_aniso_label
_atom_site_aniso_U_11
_atom_site_aniso_U_22
_atom_site_aniso_U_33
_atom_site_aniso_U_23
_atom_site_aniso_U_13
_atom_site_aniso_U_12
S1 0.0269(3) 0.0238(3) 0.0111(3) 0.0021(2) -0.0009(2) 0.0020(3)
S2 0.0265(3) 0.0220(3) 0.0126(3) 0.0003(2) -0.0007(2) 0.0006(3)
F21 0.0319(9) 0.0318(9) 0.0284(9) 0.0013(7) 0.0037(7) -0.0104(7)
F22 0.0544(11) 0.0218(8) 0.0328(10) -0.0040(7) -0.0077(8) -0.0078(8)
F25 0.0369(9) 0.0282(9) 0.0399(10) -0.0061(8) 0.0104(8) -0.0130(8)
F30 0.0468(11) 0.0348(10) 0.0277(9) -0.0022(8) -0.0055(8) -0.0129(8)
F29 0.0415(10) 0.0298(9) 0.0386(11) 0.0127(8) 0.0002(8) -0.0063(8)
F23 0.0311(9) 0.0497(11) 0.0381(11) -0.0114(9) 0.0137(8) -0.0053(8)
F24 0.0469(11) 0.0367(10) 0.0410(11) -0.0184(9) 0.0021(9) 0.0071(8)
F28 0.0512(11) 0.0463(11) 0.0134(8) 0.0097(7) -0.0061(8) 0.0061(9)
F26 0.0618(13) 0.0320(10) 0.0325(10) 0.0001(8) -0.0079(9) -0.0150(9)
F27 0.0643(13) 0.0495(12) 0.0265(10) -0.0102(9) -0.0160(9) -0.0070(10)
N1 0.0239(11) 0.0228(11) 0.0141(10) 0.0011(9) -0.0017(9) -0.0013(9)
C4 0.0244(13) 0.0168(12) 0.0159(12) 0.0001(9) 0.0000(10) -0.0048(10)
C16 0.0257(13) 0.0220(13) 0.0124(12) -0.0001(10) -0.0005(10) -0.0035(10)
C22 0.0255(13) 0.0244(13) 0.0141(12) -0.0019(10) 0.0007(10) -0.0033(11)
C5 0.0260(13) 0.0221(13) 0.0111(11) -0.0006(10) -0.0032(10) -0.0025(11)
C17 0.0278(14) 0.0230(13) 0.0193(13) -0.0031(11) -0.0001(11) -0.0054(11)
C21 0.0250(13) 0.0261(14) 0.0143(12) 0.0021(10) -0.0041(10) -0.0040(11)
C12 0.0245(13) 0.0173(12) 0.0158(12) -0.0001(10) 0.0025(10) -0.0057(10)
C25 0.0288(14) 0.0222(13) 0.0144(12) -0.0002(10) 0.0009(10) -0.0044(11)
C13 0.0252(13) 0.0208(12) 0.0154(12) 0.0020(10) 0.0000(10) -0.0025(10)
C15 0.0234(13) 0.0197(12) 0.0164(12) 0.0007(10) 0.0006(10) -0.0020(10)
C11 0.0254(13) 0.0194(12) 0.0151(12) -0.0001(10) 0.0019(10) -0.0021(10)
C28 0.0267(13) 0.0227(13) 0.0142(12) 0.0015(10) 0.0015(10) 0.0006(11)
C14 0.0238(13) 0.0204(12) 0.0138(12) 0.0019(10) -0.0010(10) -0.0016(10)
C7 0.0338(15) 0.0211(13) 0.0175(13) -0.0013(10) -0.0054(11) -0.0005(11)
C26 0.0277(14) 0.0229(13) 0.0144(12) 0.0008(10) -0.0009(10) -0.0029(11)
C6 0.0247(13) 0.0250(13) 0.0153(12) 0.0029(10) -0.0015(10) -0.0033(11)
C27 0.0286(13) 0.0199(13) 0.0114(12) 0.0030(10) -0.0036(10) -0.0012(10)
C8 0.0262(13) 0.0285(14) 0.0196(13) -0.0053(11) -0.0051(11) 0.0017(11)
C10 0.0287(14) 0.0239(13) 0.0207(14) -0.0023(11) -0.0015(11) -0.0060(11)
C3 0.0253(13) 0.0212(13) 0.0147(12) 0.0005(10) -0.0017(10) -0.0010(10)
C1 0.0289(14) 0.0282(14) 0.0127(12) 0.0013(10) -0.0038(11) -0.0001(11)
C2 0.0253(13) 0.0250(13) 0.0168(13) -0.0002(11) -0.0036(11) 0.0025(11)
C29 0.0284(14) 0.0262(14) 0.0170(13) 0.0010(11) -0.0008(11) -0.0037(11)
C18 0.0219(13) 0.0351(16) 0.0216(14) -0.0054(12) -0.0003(11) -0.0024(12)
C19 0.0327(15) 0.0283(14) 0.0183(13) -0.0080(11) -0.0031(11) 0.0068(12)
C20 0.0399(16) 0.0199(13) 0.0177(13) -0.0010(10) -0.0084(12) -0.0039(12)
C31 0.0310(15) 0.0332(15) 0.0138(13) 0.0052(11) -0.0003(11) 0.0067(12)
C23 0.0309(14) 0.0322(15) 0.0130(13) -0.0016(11) 0.0019(11) 0.0001(12)
C9 0.0228(13) 0.0360(16) 0.0259(15) -0.0062(12) 0.0006(11) -0.0072(12)
C33 0.0353(15) 0.0239(14) 0.0199(14) -0.0004(11) -0.0022(12) -0.0042(12)
C44 0.0278(14) 0.0271(14) 0.0227(14) 0.0043(11) 0.0023(12) -0.0010(12)
C24 0.0309(14) 0.0323(15) 0.0138(13) 0.0024(11) -0.0006(11) 0.0026(12)
C32 0.0345(16) 0.0373(16) 0.0180(14) -0.0078(12) -0.0033(12) -0.0005(13)

loop_
_atom_type_symbol
_atom_type_description
_atom_type_scat_dispersion_real
_atom_type_scat_dispersion_imag
_atom_type_scat_source
C C 0.0033 0.0016 'International Tables Vol C Tables 4.2.6.8 and 6.1.1.4'
H H 0.0000 0.0000 'International Tables Vol C Tables 4.2.6.8 and 6.1.1.4'
F F 0.0171 0.0103 'International Tables Vol C Tables 4.2.6.8 and 6.1.1.4'
S S 0.1246 0.1234 'International Tables Vol C Tables 4.2.6.8 and 6.1.1.4'
N N 0.0061 0.0033 'International Tables Vol C Tables 4.2.6.8 and 6.1.1.4'

loop_
_geom_angle_atom_site_label_1
_geom_angle_atom_site_label_2
_geom_angle_atom_site_label_3
_geom_angle
_geom_angle_site_symmetry_1
_geom_angle_site_symmetry_3
C27 S1 C3 91.94(12) . 2_566
C12 S2 C14 92.92(12) . .
C25 N1 C22 105.0(2) . .
C3 C4 C12 126.0(2) . .
C3 C4 C5 117.1(2) . .
C12 C4 C5 116.6(2) . .
C17 C16 C21 116.6(2) . .
C17 C16 C15 122.9(2) . .
C21 C16 C15 120.5(2) . .
C15 C22 N1 125.5(2) . .
C15 C22 C23 124.4(2) . .
N1 C22 C23 110.0(2) . .
C6 C5 C10 118.8(2) . .
C6 C5 C4 120.0(2) . .
C10 C5 C4 121.1(2) . .
F25 C17 C16 119.7(2) . .
F25 C17 C18 117.9(2) . .
C16 C17 C18 122.3(3) . .
F21 C21 C20 118.5(2) . .
F21 C21 C16 119.7(2) . .
C20 C21 C16 121.9(3) . .
C11 C12 C4 133.0(2) . .
C11 C12 S2 109.56(19) . .
C4 C12 S2 117.41(18) . .
N1 C25 C26 123.7(2) . .
N1 C25 C24 112.6(2) . .
C26 C25 C24 123.5(2) . .
C14 C13 C11 112.9(2) . .
C14 C13 H13 123.6 . .
C11 C13 H13 123.6 . .
C22 C15 C14 125.9(2) . .
C22 C15 C16 117.1(2) . .
C14 C15 C16 116.9(2) . .
C12 C11 C13 114.2(2) . .
C12 C11 H11 122.9 . .
C13 C11 H11 122.9 . .
C33 C28 C29 116.3(2) . .
C33 C28 C26 122.9(2) . .
C29 C28 C26 120.8(2) . .
C13 C14 C15 132.3(2) . .
C13 C14 S2 110.38(19) . .
C15 C14 S2 117.28(19) . .
C8 C7 C6 120.5(3) . .
C8 C7 H7 119.8 . .
C6 C7 H7 119.8 . .
C27 C26 C25 125.1(2) . .
C27 C26 C28 118.2(2) . .
C25 C26 C28 116.7(2) . .
C5 C6 C7 120.2(3) . .
C5 C6 H6 119.9 . .
C7 C6 H6 119.9 . .
C26 C27 C1 125.1(2) . 2_566
C26 C27 S1 125.1(2) . .
C1 C27 S1 109.76(19) 2_566 .
C7 C8 C9 119.9(3) . .
C7 C8 H8 120.1 . .
C9 C8 H8 120.1 . .
C9 C10 C5 120.4(3) . .
C9 C10 H10 119.8 . .
C5 C10 H10 119.8 . .
C4 C3 C2 124.0(2) . .
C4 C3 S1 126.4(2) . 2_566
C2 C3 S1 109.50(19) . 2_566
C2 C1 C27 114.4(2) . 2_566
C2 C1 H1 122.8 . .
C27 C1 H1 122.8 2_566 .
C1 C2 C3 114.2(2) . .
C1 C2 H2 122.9 . .
C3 C2 H2 122.9 . .
F30 C29 C44 118.0(3) . .
F30 C29 C28 119.5(2) . .
C44 C29 C28 122.4(3) . .
F23 C18 C19 119.7(2) . .
F23 C18 C17 121.1(3) . .
C19 C18 C17 119.2(3) . .
F24 C19 C20 120.6(3) . .
F24 C19 C18 119.2(3) . .
C20 C19 C18 120.3(2) . .
F22 C20 C19 120.3(3) . .
F22 C20 C21 120.0(3) . .
C19 C20 C21 119.7(3) . .
F28 C31 C32 119.9(3) . .
F28 C31 C44 119.7(3) . .
C32 C31 C44 120.4(3) . .
C24 C23 C22 106.3(2) . .
C24 C23 H23 126.9 . .
C22 C23 H23 126.9 . .
C8 C9 C10 120.2(3) . .
C8 C9 H9 119.9 . .
C10 C9 H9 119.9 . .
F26 C33 C28 120.0(2) . .
F26 C33 C32 117.5(3) . .
C28 C33 C32 122.6(3) . .
F29 C44 C31 120.1(3) . .
F29 C44 C29 120.8(3) . .
C31 C44 C29 119.1(3) . .
C23 C24 C25 106.1(2) . .
C23 C24 H24 127.0 . .
C25 C24 H24 127.0 . .
F27 C32 C31 119.8(3) . .
F27 C32 C33 121.0(3) . .
C31 C32 C33 119.2(3) . .

loop_
_geom_bond_atom_site_label_1
_geom_bond_atom_site_label_2
_geom_bond_distance
_geom_bond_site_symmetry_2
S1 C27 1.751(3) .
S1 C3 1.764(3) 2_566
S2 C12 1.730(3) .
S2 C14 1.733(3) .
F21 C21 1.341(3) .
F22 C20 1.335(3) .
F25 C17 1.329(3) .
F30 C29 1.340(3) .
F29 C44 1.339(3) .
F23 C18 1.337(3) .
F24 C19 1.340(3) .
F28 C31 1.339(3) .
F26 C33 1.337(3) .
F27 C32 1.336(3) .
N1 C25 1.323(3) .
N1 C22 1.389(3) .
C4 C3 1.378(4) .
C4 C12 1.445(3) .
C4 C5 1.495(3) .
C16 C17 1.380(4) .
C16 C21 1.394(4) .
C16 C15 1.494(3) .
C22 C15 1.370(4) .
C22 C23 1.460(4) .
C5 C6 1.390(4) .
C5 C10 1.395(4) .
C17 C18 1.380(4) .
C21 C20 1.380(4) .
C12 C11 1.388(3) .
C25 C26 1.438(4) .
C25 C24 1.454(4) .
C13 C14 1.384(4) .
C13 C11 1.402(4) .
C13 H13 0.9300 .
C15 C14 1.438(4) .
C11 H11 0.9300 .
C28 C33 1.376(4) .
C28 C29 1.384(4) .
C28 C26 1.493(3) .
C7 C8 1.375(4) .
C7 C6 1.389(4) .
C7 H7 0.9300 .
C26 C27 1.366(4) .
C6 H6 0.9300 .
C27 C1 1.438(4) 2_566
C8 C9 1.378(4) .
C8 H8 0.9300 .
C10 C9 1.385(4) .
C10 H10 0.9300 .
C3 C2 1.435(3) .
C1 C2 1.344(4) .
C1 H1 0.9300 .
C2 H2 0.9300 .
C29 C44 1.383(4) .
C18 C19 1.380(4) .
C19 C20 1.365(4) .
C31 C32 1.366(4) .
C31 C44 1.371(4) .
C23 C24 1.340(4) .
C23 H23 0.9300 .
C9 H9 0.9300 .
C33 C32 1.384(4) .
C24 H24 0.9300 .
